data_4102830
loop_
_publ_author_name
'Umut Aydemir'
'Lev Akselrud'
'Wilder Carrillo-Cabrera'
'Christophe Candolfi'
'Niels Oeschler'
'Michael Baitinger'
'Frank Steglich'
'Yuri Grin'

_publ_contact_author_address
;
Max-Planck-Institut f\"ur Chemische Physik fester Stoffe
N\"othnitzer Str. 40
D-01187 Dresden
Germany
;
_publ_contact_author_email grin@cpfs.mpg.de
_publ_contact_author_fax 49(351)46464002
_publ_contact_author_name 'Yuri Grin'
_publ_contact_author_phone 49(351)46464000
_publ_section_title
;
 BaGe5: A New Type of Intermetallic Clathrate
;
_journal_name_full 'Journal of the American Chemical Society'
_journal_page_first 10984
_journal_page_last 10985
_journal_paper_doi 10.1021/ja104197c
_journal_volume 132
_journal_year 2010
_chemical_compound_source 'By decomposition of Ba~8~Ge~43~ at 400 \%C'
_chemical_formula_sum 'Ba Ge5'
_chemical_formula_weight 500.37
_space_group_crystal_system orthorhombic
_space_group_IT_number 53
_space_group_name_Hall '-P 2ac 2'
_space_group_name_H-M_alt 'P m n a'
_symmetry_space_group_name_Hall '-P 2ac 2'
_symmetry_space_group_name_H-M 'P m n a'
_audit_creation_method 'WinCSD program'
_cell_angle_alpha 90
_cell_angle_beta 90
_cell_angle_gamma 90
_cell_formula_units_Z 10
_cell_length_a 10.727(1)
_cell_length_b 9.2844(7)
_cell_length_c 14.794(1)
_cell_measurement_radiation CuK\a1
_cell_measurement_reflns_used 62
_cell_measurement_temperature 295(2)
_cell_measurement_theta_max 55
_cell_measurement_theta_min 2.5
_cell_measurement_wavelength 1.54056
_cell_volume 1473.4(2)
_computing_cell_refinement 'WinCSD (Akselrud et al, 1993)'
_computing_publication_material
;
WinCSD (Akselrud et al, 1993)
L.G. Akselrud, P.Yu. Zavalii, Yu.N. Grin, 
V.K. Pecharsky, B. Baumgartner, E. W\"olfel,
(1993) Materials Science Forum, 133-136, 335-340
;
_computing_structure_refinement 'WinCSD (Akselrud et al, 1993)'
_computing_structure_solution 'WinCSD (Akselrud et al, 1993)'
_diffrn_ambient_temperature 295
_diffrn_detector 'Nine crystal multi-analyser stage'
_diffrn_detector_type 'position sensitive detector'
_diffrn_measurement_device_type 'ID31 beamline at ESRF'
_diffrn_radiation_monochromator 'Si 111 crystal'
_diffrn_radiation_wavelength 0.35415
_diffrn_reflns_limit_h_max 11
_diffrn_reflns_limit_h_min 0
_diffrn_reflns_limit_k_max 10
_diffrn_reflns_limit_k_min 0
_diffrn_reflns_limit_l_max 16
_diffrn_reflns_limit_l_min 0
_diffrn_reflns_number 1064
_diffrn_source synchrotron
_diffrn_source_target
;
;
_diffrn_source_type 'high resolution beamline ID31'
_exptl_absorpt_coefficient_mu 16.60
_exptl_crystal_density_diffrn 5.638
_exptl_crystal_density_method 'not measured'
_exptl_crystal_F_000 2160
_pd_char_colour metallic-grey
_pd_char_particle_morphology plate-like
_pd_instr_location
; 
European Synchrotron Radiation Facility (ESRF)
;
_pd_meas_2theta_range_inc 0.002
_pd_meas_2theta_range_max 22.16
_pd_meas_2theta_range_min 0.10
_pd_meas_number_of_points 11027
_pd_meas_scan_method step
_pd_proc_ls_pref_orient_corr
; 
Preffered orientation was refined using WinCSD
formula (V.K. Pecharskii, L.G. Akselrud, P.Yu. Zavalii
(1987) Soviet Physics Crystallogr., 32, 514-516)

I~corr~=I~obs~/[1+(\t^2^-1)^.^sin^2^\f]^1/2^

'Axis'  0  3  2, \t=1.087(10)
;
_pd_proc_ls_profile_function Pseudo-Voigt
_pd_proc_ls_prof_R_factor 0.107
_pd_proc_ls_prof_wR_factor 0.086
_pd_spec_mounting 'glass capillary'
_pd_spec_mount_mode transmission
_pd_spec_shape cylinder
_refine_ls_extinction_method none
_refine_ls_goodness_of_fit_all 1.7
_refine_ls_hydrogen_treatment noref
_refine_ls_matrix_type fullcycle
_refine_ls_number_parameters 41
_refine_ls_R_I_factor 0.066
_refine_ls_shift/su_max
;
;
_refine_ls_structure_factor_coef Inet
_refine_ls_weighting_details 1/[Y~i~+\s(Y~i~)]
_refine_ls_weighting_scheme sigma
_reflns_number_total 1064
_cod_data_source_file ja104197c_si_001.cif
_cod_data_source_block BaGe5
_cod_original_cell_volume 1473.4(4)
_cod_original_formula_sum 'Ba1 Ge5'
_cod_database_code 4102830

loop_
_symmetry_equiv_pos_as_xyz
' x, y, z'
'-x, y, z'
' 1/2+x, -y, 1/2+z'
' 1/2-x, -y, 1/2+z'
'-x, -y, -z'
' x, -y, -z'
' 1/2-x, y, 1/2-z'
' 1/2+x, y, 1/2-z'

loop_
_atom_site_label
_atom_site_type_symbol
_atom_site_fract_x
_atom_site_fract_y
_atom_site_fract_z
_atom_site_thermal_displace_type
_atom_site_U_iso_or_equiv
_atom_site_symmetry_multiplicity
_atom_site_occupancy
Ba1 BA 0 0 0 Uiso 0.0119(9) 2 1.0
Ba2 BA 0.25 0.4237(3) 0.25 Uiso 0.0215(8) 4 1.0
Ba3 BA 0 0.2047(3) 0.6324(2) Uiso 0.0373(9) 4 1.0
Ge1 GE 0 0.3640(4) 0.1101(3) Uiso 0.007(1) 4 1.0
Ge2 GE 0 0.2136(4) 0.3807(3) Uiso 0.005(1) 4 1.0
Ge3 GE 0 0.1450(4) 0.2146(3) Uiso 0.008(2) 4 1.0
Ge4 GE 0 0.4667(9) 0.4090(5) Uiso 0.010(3) 4 0.5
Ge5 GE 0.3376(4) 0.5072(8) 0.0309(3) Uiso 0.005(2) 8 0.5
Ge6 GE 0.3049(3) 0.0939(3) 0.0608(2) Uiso 0.0073(8) 8 1.0
Ge7 GE 0.1194(3) 0.7215(3) 0.1550(2) Uiso 0.0089(8) 8 1.0
Ge8 GE 0.1807(3) 0.3083(3) 0.0060(2) Uiso 0.0073(8) 8 1.0
Ge9 GE 0.3180(3) 0.0205(3) 0.6850(2) Uiso 0.0062(8) 8 1.0

loop_
_atom_type_symbol
_atom_type_description
_atom_type_scat_dispersion_real
_atom_type_scat_dispersion_imag
_atom_type_scat_source
Ba Ba -0.6940 1.5004 'International Tables Vol C Tables 4.2.6.8 and 6.1.1.4'
Ge Ge 0.3016 1.1903 'International Tables Vol C Tables 4.2.6.8 and 6.1.1.4'

loop_
_diffrn_radiation_type
synchrotron

loop_
_geom_angle_atom_site_label_1
_geom_angle_atom_site_label_2
_geom_angle_atom_site_label_3
_geom_angle
_geom_angle_site_symmetry_1
_geom_angle_site_symmetry_3
_geom_angle_publ_flag
Ge8 Ge1 Ge8 100.02(15) . 2_555 yes
Ge8 Ge1 Ge3 101.88(15) 2_555 . yes
Ge8 Ge1 Ge7 124.78(14) 2_555 . yes
Ge8 Ge1 Ge7 91.61(12) 2_555 2_555 yes
Ge3 Ge1 Ge7 128.26(15) . 2_555 yes
Ge4 Ge2 Ge6 111.93(15) . 7_555 yes
Ge4 Ge2 Ge3 114.6(3) . . yes
Ge6 Ge2 Ge6 112.13(15) 7_555 8_455 yes
Ge6 Ge2 Ge3 102.78(15) 7_555 . yes
Ge6 Ge2 Ge5 78.58(14) 7_555 7_555 yes
Ge6 Ge2 Ge5 129.03(17) 7_555 8_455 yes
Ge3 Ge2 Ge5 123.97(15) . 7_555 yes
Ge5 Ge2 Ge5 59.88(15) 7_555 8_455 yes
Ge9 Ge3 Ge9 101.34(15) 3_454 4_554 yes
Ge9 Ge3 Ge2 108.71(15) 3_454 . yes
Ge9 Ge3 Ge1 112.32(15) 3_454 . yes
Ge2 Ge3 Ge1 112.72(19) . . yes
Ge5 Ge4 Ge5 122.0(4) 7_555 8_455 yes
Ge5 Ge4 Ge2 105.3(3) 7_555 . yes
Ge5 Ge4 Ge5 105.5(3) 7_555 3_465 yes
Ge5 Ge4 Ge4 61.5(2) 7_555 5_566 yes
Ge2 Ge4 Ge5 102.7(3) . 3_465 yes
Ge2 Ge4 Ge4 113.0(4) . 5_566 yes
Ge5 Ge4 Ge5 87.5(3) 3_465 4_565 yes
Ge5 Ge5 Ge4 114.5(5) 6_565 7_555 yes
Ge5 Ge5 Ge8 83.2(5) 6_565 6_565 yes
Ge5 Ge5 Ge8 75.5(5) 6_565 . yes
Ge5 Ge5 Ge2 104.9(6) 6_565 7_555 yes
Ge5 Ge5 Ge7 126.0(5) 6_565 . yes
Ge4 Ge5 Ge8 145.9(4) 7_555 6_565 yes
Ge4 Ge5 Ge4 74.5(3) 7_555 3_564 yes
Ge4 Ge5 Ge8 120.7(4) 7_555 . yes
Ge4 Ge5 Ge7 116.6(3) 7_555 . yes
Ge8 Ge5 Ge4 104.3(3) 6_565 3_564 yes
Ge8 Ge5 Ge8 91.19(17) 6_565 . yes
Ge8 Ge5 Ge5 133.1(3) 6_565 2_655 yes
Ge8 Ge5 Ge2 165.4(2) 6_565 7_555 yes
Ge8 Ge5 Ge5 129.1(3) 6_565 5_665 yes
Ge4 Ge5 Ge8 115.3(3) 3_564 . yes
Ge4 Ge5 Ge2 89.9(2) 3_564 7_555 yes
Ge4 Ge5 Ge7 140.0(3) 3_564 . yes
Ge8 Ge5 Ge5 131.8(3) . 2_655 yes
Ge8 Ge5 Ge2 79.4(2) . 7_555 yes
Ge8 Ge5 Ge7 92.61(15) . . yes
Ge8 Ge5 Ge5 125.5(3) . 5_665 yes
Ge5 Ge5 Ge2 60.06(15) 2_655 7_555 yes
Ge5 Ge5 Ge7 130.9(2) 2_655 . yes
Ge2 Ge5 Ge7 124.65(16) 7_555 . yes
Ge2 Ge5 Ge5 65.39(15) 7_555 5_665 yes
Ba3 Ge5 Ge7 71.53(13) 3_564 . yes
Ba3 Ge5 Ge5 70.09(15) 3_564 5_665 yes
Ge7 Ge5 Ge5 141.5(2) . 5_665 yes
Ge9 Ge6 Ge6 103.43(14) 4_554 6_555 yes
Ge9 Ge6 Ge2 111.93(14) 4_554 7_555 yes
Ge9 Ge6 Ge8 107.00(14) 4_554 . yes
Ge6 Ge6 Ge2 123.56(15) 6_555 7_555 yes
Ge6 Ge6 Ge8 108.50(14) 6_555 . yes
Ge2 Ge6 Ge8 101.54(14) 7_555 . yes
Ge8 Ge7 Ge9 101.77(14) 6_565 4_564 yes
Ge8 Ge7 Ge7 105.33(15) 6_565 2_555 yes
Ge8 Ge7 Ge1 79.36(12) 6_565 . yes
Ge9 Ge7 Ge7 105.40(14) 4_564 2_555 yes
Ge9 Ge7 Ge5 116.31(15) 4_564 . yes
Ge9 Ge7 Ge1 174.62(14) 4_564 . yes
Ge7 Ge7 Ge5 130.85(15) 2_555 . yes
Ge7 Ge7 Ge1 69.27(11) 2_555 . yes
Ge5 Ge7 Ge1 68.14(12) . . yes
Ge5 Ge8 Ge7 92.63(16) 6_565 6_565 yes
Ge5 Ge8 Ge6 104.98(19) 6_565 . yes
Ge5 Ge8 Ge1 121.10(19) 6_565 . yes
Ge7 Ge8 Ge5 113.41(17) 6_565 . yes
Ge7 Ge8 Ge6 111.01(15) 6_565 . yes
Ge7 Ge8 Ge1 113.82(15) 6_565 . yes
Ge7 Ge8 Ge8 93.67(12) 6_565 6_565 yes
Ge5 Ge8 Ge6 100.23(19) . . yes
Ge5 Ge8 Ge1 105.81(17) . . yes
Ge6 Ge8 Ge1 111.66(15) . . yes
Ge6 Ge8 Ge8 143.34(14) . 6_565 yes
Ge1 Ge8 Ge8 79.99(12) . 6_565 yes
Ge9 Ge9 Ge6 105.44(14) 7_556 4_555 yes
Ge9 Ge9 Ge3 109.23(14) 7_556 3_555 yes
Ge9 Ge9 Ge7 107.48(14) 7_556 4_565 yes
Ge6 Ge9 Ge3 106.09(14) 4_555 3_555 yes
Ge6 Ge9 Ge7 114.47(14) 4_555 4_565 yes
Ge3 Ge9 Ge7 113.75(15) 3_555 4_565 yes

loop_
_geom_bond_atom_site_label_1
_geom_bond_atom_site_label_2
_geom_bond_distance
_geom_bond_site_symmetry_2
_geom_bond_publ_flag
Ba1 Ge9 3.367(3) 3_454 yes
Ba1 Ge3 3.450(4) . yes
Ba1 Ge8 3.459(3) . yes
Ba1 Ge6 3.503(3) . yes
Ba1 Ge7 3.686(3) 1_545 yes
Ba2 Ge7 3.404(3) . yes
Ba2 Ge1 3.432(3) . yes
Ba2 Ge5 3.462(5) . yes
Ba2 Ge4 3.590(5) . yes
Ba2 Ge3 3.763(3) . yes
Ba3 Ge4 3.111(8) 5_566 yes
Ba3 Ge7 3.463(4) 5_566 yes
Ba3 Ge5 3.526(7) 3_465 yes
Ba3 Ge6 3.632(3) 3_455 yes
Ba3 Ge6 3.690(4) 7_555 yes
Ba3 Ge2 3.725(5) . yes
Ge1 Ge8 2.530(4) . yes
Ge1 Ge3 2.554(5) . yes
Ge2 Ge4 2.387(9) . yes
Ge2 Ge6 2.522(3) 7_555 yes
Ge2 Ge3 2.538(6) . yes
Ge3 Ge9 2.523(4) 3_454 yes
Ge4 Ge5 2.518(7) 3_465 yes
Ge5 Ge8 2.462(7) 6_565 yes
Ge5 Ge8 2.526(7) . yes
Ge6 Ge9 2.499(4) 4_554 yes
Ge6 Ge6 2.506(4) 6_555 yes
Ge6 Ge8 2.530(4) . yes
Ge7 Ge8 2.487(4) 6_565 yes
Ge7 Ge9 2.526(4) 4_564 yes
Ge7 Ge7 2.562(4) 2_555 yes
Ge9 Ge9 2.415(4) 7_556 yes
